data_7122136
loop_
_publ_author_name
'Alexandropoulos, Dimitris I.'
'Schulte, Kelsey A.'
'Vignesh, Kuduva R.'
'Dunbar, Kim R.'

_publ_section_title
;
 Slow magnetic dynamics in a family of mononuclear lanthanide complexes
 exhibiting the rare cubic coordination geometry.
;
_journal_issue 72
_journal_name_full 'Chemical communications (Cambridge, England)'
_journal_page_first 10136
_journal_page_last 10139
_journal_paper_doi 10.1039/c8cc04565h
_journal_volume 54
_journal_year 2018
_chemical_formula_moiety 'C30 H22 N2 O10 Y, 1.33(C18 H20 B2 Co1 N12)'
_chemical_formula_sum 'C54 H48.67 B2.67 Co1.33 N18 O10 Y'
_chemical_formula_weight 1306.08
_space_group_crystal_system cubic
_space_group_IT_number 197
_space_group_name_Hall 'I 2 2 3'
_space_group_name_H-M_alt 'I 2 3'
_symmetry_space_group_name_Hall 'I 2 2 3'
_symmetry_space_group_name_H-M 'I 2 3'
_atom_sites_solution_hydrogens geom
_atom_sites_solution_primary dual
_audit_creation_date 2018-05-01
_audit_creation_method
;
Olex2 1.2
(compiled 2018.04.26 svn.r3504 for OlexSys, GUI svn.r5492)
;
_audit_update_record
;
2018-06-05 deposited with the CCDC.
2018-08-09 downloaded from the CCDC.
;
_cell_angle_alpha 90
_cell_angle_beta 90
_cell_angle_gamma 90
_cell_formula_units_Z 6
_cell_length_a 20.9091(4)
_cell_length_b 20.9091(4)
_cell_length_c 20.9091(4)
_cell_measurement_reflns_used 40908
_cell_measurement_temperature 100
_cell_measurement_theta_max 18.90
_cell_measurement_theta_min 2.27
_cell_volume 9141.3(3)
_computing_cell_refinement 'SAINT+ Ver. 8.34A (Bruker-AXS, 2014)'
_computing_data_collection 'APEX3(Bruker-AXS, 2015)'
_computing_data_reduction 'SAINT+ Ver. 8.34A (Bruker-AXS, 2014)'
_computing_molecular_graphics 'SHELXTL (Sheldrick, 2008-2013)'
_computing_publication_material 'SHELXTL (Sheldrick, 2008-2013)'
_computing_structure_refinement 'SHELXTL (Sheldrick, 2008-2013)'
_computing_structure_solution 'SHELXTL (Sheldrick, 2008-2013)'
_diffrn_ambient_temperature 100
_diffrn_detector ' Pilatus1M(CdTe) pixel array detector'
_diffrn_detector_area_resol_mean 7.9
_diffrn_detector_type 'CMOS hybrid pixel array detector'
_diffrn_measured_fraction_theta_full 0.999
_diffrn_measured_fraction_theta_max 0.999
_diffrn_measurement_device 'huber three-circle diffractometer'
_diffrn_measurement_device_type 'Pilatus1M(CdTe) pixel array detector'
_diffrn_measurement_method '0.5\ \w and 0.5\ \f scans'
_diffrn_radiation_collimation 'focusing mirrors'
_diffrn_radiation_monochromator 'Si 111 and Si 311'
_diffrn_radiation_probe synchrotron
_diffrn_radiation_type synchrotron
_diffrn_radiation_wavelength 0.41328
_diffrn_radiation_xray_symbol K-L~3~
_diffrn_reflns_av_R_equivalents 0.0413
_diffrn_reflns_av_unetI/netI 0.0117
_diffrn_reflns_Laue_measured_fraction_full 0.999
_diffrn_reflns_Laue_measured_fraction_max 0.999
_diffrn_reflns_limit_h_max 21
_diffrn_reflns_limit_h_min -21
_diffrn_reflns_limit_k_max 21
_diffrn_reflns_limit_k_min 0
_diffrn_reflns_limit_l_max 30
_diffrn_reflns_limit_l_min 2
_diffrn_reflns_number 5076
_diffrn_reflns_point_group_measured_fraction_full 0.999
_diffrn_reflns_point_group_measured_fraction_max 1.000
_diffrn_reflns_theta_full 14.357
_diffrn_reflns_theta_max 17.677
_diffrn_reflns_theta_min 1.387
_diffrn_source synchrotron
_diffrn_source_type synchrotron
_diffrn_standards_number 0
_exptl_absorpt_coefficient_mu 0.338
_exptl_absorpt_correction_T_max 0.7443
_exptl_absorpt_correction_T_min 0.7094
_exptl_absorpt_correction_type multi-scan
_exptl_absorpt_process_details
'SADABS-2014/5 (Bruker,2014/5) was used for absorption correction. wR2(int) was 0.0797 before and 0.0567 after correction. The Ratio of minimum to maximum transmission is 0.9531. The \l/2 correction factor is 0.00150.'
_exptl_crystal_colour orange
_exptl_crystal_colour_primary orange
_exptl_crystal_density_diffrn 1.424
_exptl_crystal_density_method 'not measured'
_exptl_crystal_description block
_exptl_crystal_F_000 4002
_exptl_crystal_size_max 0.97
_exptl_crystal_size_mid 0.105
_exptl_crystal_size_min 0.102
_platon_squeeze_details
;
TITL data_0m_b.res in I23
CELL   20.9091   20.9091   20.9091     90.00     90.00     90.00
SPGR I23
# Solvent Accessible Volume =    1061.2
# Electrons Found in S.A.V. =     211.8
# Note: Atoms in Void as Cxxx and Qxxx all others
C101 0.138 1.000 0.000 !       1.86 eA-3
C102 0.847 0.945-0.001 !       1.20 eA-3
C103 0.497 0.612 0.372 !       0.92 eA-3
C104 0.373 0.503 0.588 !       0.91 eA-3
;
_refine_diff_density_max 0.373
_refine_diff_density_min -1.252
_refine_diff_density_rms 0.063
_refine_ls_abs_structure_details
;
 Refined as an inversion twin.
;
_refine_ls_abs_structure_Flack 0.47(2)
_refine_ls_extinction_method none
_refine_ls_goodness_of_fit_ref 1.063
_refine_ls_hydrogen_treatment constr
_refine_ls_matrix_type full
_refine_ls_number_parameters 200
_refine_ls_number_reflns 5076
_refine_ls_number_restraints 0
_refine_ls_restrained_S_all 1.063
_refine_ls_R_factor_all 0.0348
_refine_ls_R_factor_gt 0.0330
_refine_ls_shift/su_max 0.000
_refine_ls_shift/su_mean 0.000
_refine_ls_structure_factor_coef Fsqd
_refine_ls_weighting_details 'w=1/[\s^2^(Fo^2^)+(0.0432P)^2^+6.6492P] where P=(Fo^2^+2Fc^2^)/3'
_refine_ls_weighting_scheme calc
_refine_ls_wR_factor_gt 0.0890
_refine_ls_wR_factor_ref 0.0901
_reflns_Friedel_coverage 0.865
_reflns_Friedel_fraction_full 1.000
_reflns_Friedel_fraction_max 1.000
_reflns_number_gt 4858
_reflns_number_total 5076
_reflns_threshold_expression 'I > 2\s(I)'
_cod_data_source_file c8cc04565h2.cif
_cod_data_source_block y_dbm_no3_sq
_cod_depositor_comments 'Adding full bibliography for 7122134--7122137.cif.'
_cod_original_cell_volume 9141.3(5)
_cod_database_code 7122136
_shelx_shelxl_version_number 2014/7
_shelx_space_group_comment
;
The symmetry employed for this shelxl refinement is uniquely defined
by the following loop, which should always be used as a source of
symmetry information in preference to the above space-group names.
They are only intended as comments.
;
_shelx_estimated_absorpt_t_max 0.966
_shelx_estimated_absorpt_t_min 0.735
_olex2_refinement_description
;
1. Twinned data refinement
 Scales: 0.53(2)
 0.47(2)
2. Fixed Uiso
 At 1.2 times of:
  All B(H) groups, All C(H) groups
3.a Ternary CH refined with riding coordinates:
 B2(H2), B1(H1)
3.b Aromatic/amide H refined with riding coordinates:
 C13(H13), C9(H9), C14(H14), C11(H11), C4(H4), C8(H8), C2(H2A), C7(H7),
 C12(H12), C5(H5), C6(H6), C10(H10)
;
_platon_squeeze_void_probe_radius 1.20
_olex2_submission_special_instructions 'No special instructions were received'

loop_
_space_group_symop_operation_xyz
'x, y, z'
'-x, -y, z'
'-x, y, -z'
'x, -y, -z'
'z, x, y'
'z, -x, -y'
'-z, -x, y'
'-z, x, -y'
'y, z, x'
'-y, z, -x'
'y, -z, -x'
'-y, -z, x'
'x+1/2, y+1/2, z+1/2'
'-x+1/2, -y+1/2, z+1/2'
'-x+1/2, y+1/2, -z+1/2'
'x+1/2, -y+1/2, -z+1/2'
'z+1/2, x+1/2, y+1/2'
'z+1/2, -x+1/2, -y+1/2'
'-z+1/2, -x+1/2, y+1/2'
'-z+1/2, x+1/2, -y+1/2'
'y+1/2, z+1/2, x+1/2'
'-y+1/2, z+1/2, -x+1/2'
'y+1/2, -z+1/2, -x+1/2'
'-y+1/2, -z+1/2, x+1/2'

loop_
_atom_site_label
_atom_site_type_symbol
_atom_site_fract_x
_atom_site_fract_y
_atom_site_fract_z
_atom_site_U_iso_or_equiv
_atom_site_adp_type
_atom_site_occupancy
_atom_site_site_symmetry_order
_atom_site_calc_flag
_atom_site_refinement_flags_posn
_atom_site_refinement_flags_adp
_atom_site_refinement_flags_occupancy
Y1 Y 0.5000 1.0000 0.5000 0.05010(14) Uani 1 4 d S T P
Co1 Co 0.24507(2) 0.75493(2) 0.24507(2) 0.02383(11) Uani 1 3 d S T P
N2 N 0.31242(9) 0.78413(9) 0.30068(9) 0.0279(4) Uani 1 1 d . . .
N4 N 0.17800(10) 0.72538(10) 0.18967(9) 0.0285(4) Uani 1 1 d . . .
N3 N 0.34603(9) 0.74149(10) 0.33685(9) 0.0290(4) Uani 1 1 d . . .
N5 N 0.14458(10) 0.76818(10) 0.15357(10) 0.0310(4) Uani 1 1 d . . .
O3 O 0.56495(10) 1.01021(16) 0.58572(10) 0.0557(7) Uani 1 1 d . . .
O2 O 0.5000 0.8018(2) 0.5000 0.0737(11) Uani 1 2 d S T P
C13 C 0.10823(13) 0.67127(13) 0.12996(12) 0.0365(5) Uani 1 1 d . . .
H13 H 0.0846 0.6372 0.1114 0.044 Uiso 1 1 calc R . .
C9 C 0.33414(12) 0.84269(12) 0.31443(13) 0.0322(4) Uani 1 1 d . . .
H9 H 0.3190 0.8813 0.2958 0.039 Uiso 1 1 calc R . .
O1 O 0.45134(13) 0.89305(17) 0.48470(13) 0.0712(8) Uani 1 1 d . . .
N1 N 0.5000 0.8615(3) 0.5000 0.0608(11) Uani 1 2 d S T P
C3 C 0.62012(11) 1.00493(12) 0.68256(11) 0.0319(4) Uani 1 1 d . . .
C14 C 0.10230(12) 0.73578(13) 0.11721(12) 0.0349(5) Uani 1 1 d . . .
H14 H 0.0732 0.7543 0.0877 0.042 Uiso 1 1 calc R . .
C11 C 0.38839(12) 0.77382(13) 0.37310(12) 0.0347(5) Uani 1 1 d . . .
H11 H 0.4176 0.7553 0.4026 0.042 Uiso 1 1 calc R . .
C4 C 0.62253(12) 1.00448(12) 0.74971(12) 0.0370(5) Uani 1 1 d . . .
H4 H 0.5841 1.0046 0.7739 0.044 Uiso 1 1 calc R . .
C8 C 0.67796(12) 1.00456(12) 0.64860(13) 0.0357(5) Uani 1 1 d . . .
H8 H 0.6772 1.0050 0.6032 0.043 Uiso 1 1 calc R . .
C2 C 0.5000 1.0000 0.67681(16) 0.0350(6) Uani 1 2 d S T P
H2A H 0.5000 1.0000 0.7222 0.042 Uiso 1 2 calc RS T P
C7 C 0.73616(13) 1.00361(14) 0.68005(15) 0.0440(6) Uani 1 1 d . . .
H7 H 0.7748 1.0033 0.6562 0.053 Uiso 1 1 calc R . .
C12 C 0.15636(13) 0.66673(12) 0.17590(13) 0.0326(5) Uani 1 1 d . . .
H12 H 0.1714 0.6281 0.1945 0.039 Uiso 1 1 calc R . .
C1 C 0.55906(11) 1.00484(13) 0.64567(11) 0.0330(4) Uani 1 1 d . . .
C5 C 0.68144(14) 1.00390(14) 0.78069(14) 0.0421(5) Uani 1 1 d . . .
H5 H 0.6828 1.0040 0.8261 0.050 Uiso 1 1 calc R . .
C6 C 0.73801(13) 1.00315(14) 0.74641(15) 0.0463(6) Uani 1 1 d . . .
H6 H 0.7779 1.0023 0.7681 0.056 Uiso 1 1 calc R . .
C10 C 0.38237(13) 0.83844(13) 0.36026(12) 0.0365(5) Uani 1 1 d . . .
H10 H 0.4060 0.8726 0.3787 0.044 Uiso 1 1 calc R . .
B2 B 0.16024(13) 0.83976(13) 0.16024(13) 0.0313(9) Uani 1 3 d S T P
H2 H 0.1326 0.8674 0.1326 0.038 Uiso 1 3 calc RS T P
B1 B 0.33002(13) 0.66998(13) 0.33002(13) 0.0306(9) Uani 1 3 d S T P
H1 H 0.3576 0.6424 0.3576 0.037 Uiso 1 3 calc RS T P

loop_
_atom_site_aniso_label
_atom_site_aniso_U_11
_atom_site_aniso_U_22
_atom_site_aniso_U_33
_atom_site_aniso_U_23
_atom_site_aniso_U_13
_atom_site_aniso_U_12
Y1 0.0331(2) 0.0932(4) 0.02403(18) 0.000 0.000 0.000
Co1 0.02383(11) 0.02383(11) 0.02383(11) -0.00032(10) 0.00032(10) -0.00032(10)
N2 0.0270(8) 0.0280(8) 0.0287(9) -0.0017(7) -0.0010(7) -0.0003(7)
N4 0.0280(8) 0.0300(9) 0.0273(8) -0.0007(7) -0.0014(7) -0.0005(7)
N3 0.0279(8) 0.0315(9) 0.0278(8) 0.0000(7) -0.0018(6) -0.0005(7)
N5 0.0293(9) 0.0343(9) 0.0295(9) 0.0006(7) -0.0033(7) -0.0005(7)
O3 0.0327(9) 0.104(2) 0.0306(9) 0.0004(11) -0.0006(7) -0.0081(11)
O2 0.080(3) 0.095(3) 0.0466(18) 0.000 0.014(2) 0.000
C13 0.0354(12) 0.0400(13) 0.0343(11) -0.0037(9) -0.0036(9) -0.0071(10)
C9 0.0322(11) 0.0294(10) 0.0350(12) -0.0056(9) 0.0031(9) -0.0063(9)
O1 0.0511(14) 0.114(2) 0.0487(14) -0.0137(14) -0.0053(11) -0.0007(14)
N1 0.050(2) 0.104(4) 0.0282(15) 0.000 0.0042(16) 0.000
C3 0.0319(10) 0.0258(9) 0.0381(11) -0.0009(9) -0.0027(8) -0.0008(8)
C14 0.0323(11) 0.0407(12) 0.0316(10) -0.0009(9) -0.0043(8) -0.0034(9)
C11 0.0317(11) 0.0446(13) 0.0280(10) -0.0038(9) -0.0026(8) -0.0043(9)
C4 0.0422(12) 0.0305(10) 0.0383(12) -0.0015(10) -0.0064(9) 0.0002(9)
C8 0.0333(10) 0.0304(10) 0.0435(12) 0.0006(10) -0.0015(9) 0.0015(9)
C2 0.0337(15) 0.0409(16) 0.0304(14) 0.000 0.000 0.0015(14)
C7 0.0341(11) 0.0321(11) 0.0659(17) 0.0024(12) -0.0048(11) -0.0004(10)
C12 0.0342(11) 0.0329(11) 0.0309(10) -0.0024(9) 0.0014(9) -0.0038(9)
C1 0.0349(10) 0.0341(11) 0.0300(10) -0.0008(9) -0.0010(8) -0.0008(9)
C5 0.0495(14) 0.0313(11) 0.0454(13) -0.0011(11) -0.0161(11) -0.0011(11)
C6 0.0393(12) 0.0340(11) 0.0656(18) 0.0014(13) -0.0172(12) -0.0007(10)
C10 0.0366(12) 0.0391(12) 0.0339(11) -0.0058(9) -0.0008(9) -0.0084(10)
B2 0.0313(9) 0.0313(9) 0.0313(9) 0.0024(9) -0.0024(9) 0.0024(9)
B1 0.0306(9) 0.0306(9) 0.0306(9) 0.0007(9) -0.0007(9) 0.0007(9)

loop_
_atom_type_symbol
_atom_type_description
_atom_type_scat_dispersion_real
_atom_type_scat_dispersion_imag
_atom_type_scat_source
C C -0.0001 0.0005 'International Tables Vol C Tables 4.2.6.8 and 6.1.1.4'
H H 0.0000 0.0000 'International Tables Vol C Tables 4.2.6.8 and 6.1.1.4'
B B -0.0001 0.0002 'International Tables Vol C Tables 4.2.6.8 and 6.1.1.4'
Co Co 0.2163 0.3559 'International Tables Vol C Tables 4.2.6.8 and 6.1.1.4'
N N 0.0005 0.0010 'International Tables Vol C Tables 4.2.6.8 and 6.1.1.4'
O O 0.0017 0.0018 'International Tables Vol C Tables 4.2.6.8 and 6.1.1.4'
Y Y 0.2083 1.4374 'International Tables Vol C Tables 4.2.6.8 and 6.1.1.4'

loop_
_geom_angle_atom_site_label_1
_geom_angle_atom_site_label_2
_geom_angle_atom_site_label_3
_geom_angle
_geom_angle_site_symmetry_1
_geom_angle_site_symmetry_3
O3 Y1 O3 169.15(17) . 3_656
O3 Y1 O3 74.97(10) 3_656 4_576
O3 Y1 O3 106.09(10) . 4_576
O3 Y1 O3 106.09(10) 3_656 2_675
O3 Y1 O3 74.98(10) . 2_675
O3 Y1 O3 169.15(17) 4_576 2_675
O3 Y1 O1 74.69(10) 2_675 4_576
O3 Y1 O1 115.77(11) . .
O3 Y1 O1 115.76(11) 2_675 2_675
O3 Y1 O1 115.76(11) 3_656 3_656
O3 Y1 O1 76.72(10) 4_576 3_656
O3 Y1 O1 93.39(10) 2_675 3_656
O3 Y1 O1 76.72(10) . 2_675
O3 Y1 O1 115.76(11) 4_576 4_576
O3 Y1 O1 93.39(10) 3_656 2_675
O3 Y1 O1 76.72(10) 2_675 .
O3 Y1 O1 93.39(10) 4_576 .
O3 Y1 O1 74.69(10) 3_656 .
O3 Y1 O1 93.39(10) . 4_576
O3 Y1 O1 74.69(10) . 3_656
O3 Y1 O1 76.72(10) 3_656 4_576
O3 Y1 O1 74.69(10) 4_576 2_675
O3 Y1 N1 95.42(8) . .
O3 Y1 N1 95.42(8) 4_576 2_675
O3 Y1 N1 84.58(8) 2_675 .
O3 Y1 N1 84.58(8) 3_656 2_675
O3 Y1 N1 84.58(8) 4_576 .
O3 Y1 N1 95.42(8) 2_675 2_675
O3 Y1 N1 95.42(8) 3_656 .
O3 Y1 N1 84.58(8) . 2_675
O1 Y1 O1 165.16(13) 4_576 3_656
O1 Y1 O1 165.16(13) 2_675 .
O1 Y1 O1 131.50(13) 4_576 .
O1 Y1 O1 51.00(13) 2_675 4_576
O1 Y1 O1 131.50(13) 2_675 3_656
O1 Y1 O1 51.00(13) 3_656 .
O1 Y1 N1 154.50(7) . 2_675
O1 Y1 N1 154.50(7) 3_656 2_675
O1 Y1 N1 154.50(7) 4_576 .
O1 Y1 N1 25.50(7) 4_576 2_675
O1 Y1 N1 154.50(7) 2_675 .
O1 Y1 N1 25.50(7) 2_675 2_675
O1 Y1 N1 25.50(7) 3_656 .
O1 Y1 N1 25.50(7) . .
N1 Y1 N1 180.0 . 2_675
N2 Co1 N2 88.96(9) 6_566 12_665
N2 Co1 N2 88.96(9) . 12_665
N2 Co1 N2 88.96(9) . 6_566
N4 Co1 N2 90.82(8) . 6_566
N4 Co1 N2 90.88(8) 12_665 6_566
N4 Co1 N2 179.73(10) 6_566 6_566
N4 Co1 N2 90.82(8) 6_566 12_665
N4 Co1 N2 90.88(8) 6_566 .
N4 Co1 N2 179.73(10) . .
N4 Co1 N2 90.88(8) . 12_665
N4 Co1 N2 179.73(10) 12_665 12_665
N4 Co1 N2 90.82(8) 12_665 .
N4 Co1 N4 89.34(9) 6_566 12_665
N4 Co1 N4 89.34(9) . 6_566
N4 Co1 N4 89.34(9) . 12_665
N3 N2 Co1 120.28(15) . .
C9 N2 Co1 131.95(18) . .
C9 N2 N3 107.7(2) . .
N5 N4 Co1 119.79(15) . .
C12 N4 Co1 132.16(17) . .
C12 N4 N5 108.0(2) . .
N2 N3 B1 118.1(2) . .
C11 N3 N2 108.8(2) . .
C11 N3 B1 133.0(2) . .
N4 N5 B2 118.6(2) . .
C14 N5 N4 108.6(2) . .
C14 N5 B2 132.8(2) . .
C1 O3 Y1 136.02(17) . .
C14 C13 H13 127.3 . .
C14 C13 C12 105.3(2) . .
C12 C13 H13 127.3 . .
N2 C9 H9 125.2 . .
N2 C9 C10 109.6(2) . .
C10 C9 H9 125.2 . .
N1 O1 Y1 96.2(3) . .
O2 N1 Y1 180.0 . .
O2 N1 O1 121.7(3) . 3_656
O2 N1 O1 121.7(3) . .
O1 N1 Y1 58.3(3) . .
O1 N1 Y1 58.3(3) 3_656 .
O1 N1 O1 116.5(5) . 3_656
C4 C3 C1 123.2(2) . .
C8 C3 C4 118.4(2) . .
C8 C3 C1 118.4(2) . .
N5 C14 C13 108.8(2) . .
N5 C14 H14 125.6 . .
C13 C14 H14 125.6 . .
N3 C11 H11 125.6 . .
N3 C11 C10 108.7(2) . .
C10 C11 H11 125.6 . .
C3 C4 H4 120.1 . .
C5 C4 C3 119.8(2) . .
C5 C4 H4 120.1 . .
C3 C8 H8 119.4 . .
C7 C8 C3 121.2(3) . .
C7 C8 H8 119.4 . .
C1 C2 H2A 117.7 . .
C1 C2 H2A 117.7 2_675 .
C1 C2 C1 124.6(3) 2_675 .
C8 C7 H7 120.0 . .
C8 C7 C6 120.0(3) . .
C6 C7 H7 120.0 . .
N4 C12 C13 109.3(2) . .
N4 C12 H12 125.4 . .
C13 C12 H12 125.4 . .
O3 C1 C3 115.4(2) . .
O3 C1 C2 123.6(2) . .
C2 C1 C3 121.0(2) . .
C4 C5 H5 119.5 . .
C6 C5 C4 121.0(3) . .
C6 C5 H5 119.5 . .
C7 C6 H6 120.2 . .
C5 C6 C7 119.6(2) . .
C5 C6 H6 120.2 . .
C9 C10 H10 127.4 . .
C11 C10 C9 105.2(2) . .
C11 C10 H10 127.4 . .
N5 B2 N5 106.01(19) 6_566 .
N5 B2 N5 106.01(19) 6_566 12_665
N5 B2 N5 106.01(19) 12_665 .
N5 B2 H2 112.7 . .
N5 B2 H2 112.7 6_566 .
N5 B2 H2 112.7 12_665 .
N3 B1 N3 106.34(19) . 6_566
N3 B1 N3 106.34(19) . 12_665
N3 B1 N3 106.34(19) 6_566 12_665
N3 B1 H1 112.4 . .
N3 B1 H1 112.4 6_566 .
N3 B1 H1 112.4 12_665 .

loop_
_geom_bond_atom_site_label_1
_geom_bond_atom_site_label_2
_geom_bond_distance
_geom_bond_site_symmetry_2
Y1 O3 2.259(2) .
Y1 O3 2.259(2) 3_656
Y1 O3 2.259(2) 4_576
Y1 O3 2.259(2) 2_675
Y1 O1 2.477(3) 2_675
Y1 O1 2.477(3) 3_656
Y1 O1 2.478(3) .
Y1 O1 2.477(3) 4_576
Y1 N1 2.896(6) .
Y1 N1 2.896(6) 2_675
Co1 N2 1.9256(19) .
Co1 N2 1.9257(19) 6_566
Co1 N2 1.9257(19) 12_665
Co1 N4 1.921(2) .
Co1 N4 1.921(2) 6_566
Co1 N4 1.921(2) 12_665
N2 N3 1.364(3) .
N2 C9 1.337(3) .
N4 N5 1.363(3) .
N4 C12 1.338(3) .
N3 C11 1.348(3) .
N3 B1 1.539(3) .
N5 C14 1.348(3) .
N5 B2 1.539(3) .
O3 C1 1.265(3) .
O2 N1 1.247(6) .
C13 H13 0.9500 .
C13 C14 1.381(4) .
C13 C12 1.394(4) .
C9 H9 0.9500 .
C9 C10 1.394(4) .
O1 N1 1.254(4) .
N1 O1 1.254(4) 3_656
C3 C4 1.405(3) .
C3 C8 1.402(3) .
C3 C1 1.492(3) .
C14 H14 0.9500 .
C11 H11 0.9500 .
C11 C10 1.383(4) .
C4 H4 0.9500 .
C4 C5 1.392(4) .
C8 H8 0.9500 .
C8 C7 1.383(4) .
C2 H2A 0.9500 .
C2 C1 1.400(3) .
C2 C1 1.400(3) 2_675
C7 H7 0.9500 .
C7 C6 1.388(4) .
C12 H12 0.9500 .
C5 H5 0.9500 .
C5 C6 1.383(4) .
C6 H6 0.9500 .
C10 H10 0.9500 .
B2 N5 1.539(3) 6_566
B2 N5 1.539(3) 12_665
B2 H2 1.0000 .
B1 N3 1.539(3) 6_566
B1 N3 1.539(3) 12_665
B1 H1 1.0000 .

loop_
_platon_squeeze_void_nr
_platon_squeeze_void_average_x
_platon_squeeze_void_average_y
_platon_squeeze_void_average_z
_platon_squeeze_void_volume
_platon_squeeze_void_count_electrons
_platon_squeeze_void_content
1 0.000 0.000 0.000 517 108 ' '
2 0.500 0.500 0.500 517 108 ' '

loop_
_twin_individual_id
_twin_individual_mass_fraction_refined
1 0.53(2)
2 0.47(2)
